data_7717102
loop_
_publ_author_name
'Smolkov&#xe1;, Romana'
'Smolko, Luk&#xe1;&#x161;'
'Samo&#x13e;ov&#xe1;, Erika'
'Morgan, Ibrahim'
'Rennert, Robert'
'Kalu&#x111;erovi&#x107;, Goran N'

_publ_section_title
;
 Novel Zn(II), Co(II) and Cu(II) diflunisalato complexes with neocuproine
 and their exceptional antiproliferative activity against cancer cell
 lines.
;
_journal_issue 43
_journal_name_full 'Dalton transactions (Cambridge, England : 2003)'
_journal_page_first 17595
_journal_page_last 17607
_journal_paper_doi 10.1039/d4dt01736f
_journal_volume 53
_journal_year 2024
_chemical_formula_moiety 'C27 H19 Cl F2 N2 O3 Zn'
_chemical_formula_sum 'C27 H19 Cl F2 N2 O3 Zn'
_chemical_formula_weight 558.3
_chemical_name_common chloridodiflunisalato(2,9-dimethyl-1,10-phenathroline)zinc(ii)
_chemical_name_systematic chloridodiflunisalato(2,9-dimethyl-1,10-phenathroline)zinc(ii)
_space_group_IT_number 14
_space_group_name_Hall '-P 2yn'
_space_group_name_H-M_alt 'P 1 21/n 1'
_symmetry_cell_setting monoclinic
_symmetry_Int_Tables_number 14
_symmetry_space_group_name_Hall '-P 2yn'
_symmetry_space_group_name_H-M 'P 1 21/n 1'
_audit_update_record
;
2024-04-05 deposited with the CCDC.	2024-09-27 downloaded from the CCDC.
;
_cell_angle_alpha 90
_cell_angle_beta 95.7330(6)
_cell_angle_gamma 90
_cell_formula_units_Z 4
_cell_length_a 11.50130(10)
_cell_length_b 12.69850(10)
_cell_length_c 15.34330(10)
_cell_measurement_reflns_used 25736
_cell_measurement_temperature 120.00(10)
_cell_measurement_theta_max 67.59
_cell_measurement_theta_min 4.51
_cell_volume 2229.67(3)
_computing_cell_refinement 'CrysAlisPro 1.171.39.46 (Rigaku OD, 2018)'
_computing_data_collection 'CrysAlisPro 1.171.39.46 (Rigaku OD, 2018)'
_computing_data_reduction 'CrysAlisPro 1.171.39.46 (Rigaku OD, 2018)'
_diffrn_ambient_temperature 120
_diffrn_detector 'CCD plate'
_diffrn_detector_area_resol_mean 5.1783
_diffrn_measured_fraction_theta_full 1
_diffrn_measured_fraction_theta_max 1
_diffrn_measurement_device 'four-circle diffractometer'
_diffrn_measurement_device_type 'Xcalibur, AtlasS2, Gemini ultra'
_diffrn_measurement_method '\w scans'
_diffrn_radiation_monochromator mirror
_diffrn_radiation_probe x-ray
_diffrn_radiation_source 'X-ray tube'
_diffrn_radiation_type 'Cu K\a'
_diffrn_radiation_wavelength 1.54184
_diffrn_reflns_av_R_equivalents 0.0326
_diffrn_reflns_av_unetI/netI 0.0125
_diffrn_reflns_limit_h_max 13
_diffrn_reflns_limit_h_min -13
_diffrn_reflns_limit_k_max 15
_diffrn_reflns_limit_k_min -15
_diffrn_reflns_limit_l_max 17
_diffrn_reflns_limit_l_min -18
_diffrn_reflns_number 48200
_diffrn_reflns_theta_full 67.54
_diffrn_reflns_theta_max 67.54
_diffrn_reflns_theta_min 4.53
_diffrn_source 'fine-focus sealed X-ray tube'
_exptl_absorpt_coefficient_mu 3.09
_exptl_absorpt_correction_T_max 1
_exptl_absorpt_correction_T_min 0.682
_exptl_absorpt_correction_type multi-scan
_exptl_absorpt_process_details
;
CrysAlisPro 1.171.39.46 (Rigaku Oxford Diffraction, 2018)
Empirical absorption correction using spherical harmonics,
 implemented in SCALE3 ABSPACK scaling algorithm.
;
_exptl_crystal_colour colorless
_exptl_crystal_density_diffrn 1.6631
_exptl_crystal_description needle
_exptl_crystal_F_000 1136
_exptl_crystal_preparation Luminescent
_exptl_crystal_recrystallization_method 'Re-crystallisation from solvent: MeOH'
_exptl_crystal_size_max 0.321
_exptl_crystal_size_mid 0.182
_exptl_crystal_size_min 0.168
_refine_diff_density_max 0.63
_refine_diff_density_min -0.66
_refine_ls_extinction_method none
_refine_ls_goodness_of_fit_gt 2.85
_refine_ls_goodness_of_fit_ref 2.79
_refine_ls_hydrogen_treatment mixed
_refine_ls_number_constraints 72
_refine_ls_number_parameters 329
_refine_ls_number_reflns 4023
_refine_ls_number_restraints 0
_refine_ls_R_factor_all 0.0329
_refine_ls_R_factor_gt 0.0312
_refine_ls_shift/su_max 0.0119
_refine_ls_shift/su_mean 0.0011
_refine_ls_structure_factor_coef Fsqd
_refine_ls_weighting_details w=1/(\s^2^(I)+0.0004I^2^)
_refine_ls_weighting_scheme sigma
_refine_ls_wR_factor_gt 0.0848
_refine_ls_wR_factor_ref 0.0853
_reflns_number_gt 3830
_reflns_number_total 4023
_reflns_threshold_expression I>3\s(I)
_cod_data_source_file d4dt01736f2.cif
_cod_data_source_block I
_cod_depositor_comments
;
The following automatic conversions were performed:

data item '_diffrn_radiation_probe' value 'X-ray' was changed to
'x-ray' in accordance with the
/home/data/users/saulius/crontab/automatic-downloads/rss-feeds/RSC/lib/dictionaries/cif_core.dic
dictionary named 'cif_core.dic' version 2.4.2 last updated on
2011-04-26.

Automatic conversion script
Id: cif_fix_values 8170 2020-07-09 18:12:32Z antanas 

 Adding full bibliography for 7717102--7717104.cif.
;
_cod_original_sg_symbol_Hall '-P 2yabc'
_cod_database_code 7717102

loop_
_space_group_symop_id
_space_group_symop_operation_xyz
1 x,y,z
2 -x+1/2,y+1/2,-z+1/2
3 -x,-y,-z
4 x+1/2,-y+1/2,z+1/2

loop_
_atom_site_label
_atom_site_type_symbol
_atom_site_fract_x
_atom_site_fract_y
_atom_site_fract_z
_atom_site_adp_type
_atom_site_U_iso_or_equiv
_atom_site_site_symmetry_multiplicity
_atom_site_occupancy
_atom_site_calc_flag
_atom_site_refinement_flags
_atom_site_disorder_assembly
_atom_site_disorder_group
Zn1 Zn 0.26122(2) 0.357873(19) 0.607664(16) Uani 0.01987(9) 4 1 d . . .
Cl1 Cl 0.26879(5) 0.41096(4) 0.74415(3) Uani 0.03325(17) 4 1 d . . .
F1 F 0.75249(11) 0.20167(9) 0.73705(9) Uani 0.0347(4) 4 1 d . . .
F2 F 0.97581(11) -0.05602(10) 0.89133(8) Uani 0.0344(4) 4 1 d . . .
O1 O 0.38866(12) 0.25546(11) 0.60581(9) Uani 0.0243(4) 4 1 d . . .
O3 O 0.47374(14) 0.14595(12) 0.36440(10) Uani 0.0300(5) 4 1 d . . .
O2 O 0.34809(13) 0.25276(12) 0.46152(10) Uani 0.0310(5) 4 1 d . . .
N2 N 0.20804(14) 0.47160(13) 0.51436(11) Uani 0.0207(5) 4 1 d . . .
N1 N 0.11405(14) 0.28388(13) 0.55120(11) Uani 0.0215(5) 4 1 d . . .
C25 C 0.07558(17) 0.32969(16) 0.47377(13) Uani 0.0209(6) 4 1 d . . .
C7 C 0.58966(17) 0.13083(14) 0.59601(13) Uani 0.0208(6) 4 1 d . . .
C23 C 0.24543(18) 0.56956(16) 0.50303(14) Uani 0.0257(6) 4 1 d . . .
C24 C 0.12388(17) 0.43039(15) 0.45452(13) Uani 0.0210(6) 4 1 d . . .
C6 C 0.68657(17) 0.06588(15) 0.59103(13) Uani 0.0225(6) 4 1 d . . .
C3 C 0.53981(18) 0.12091(16) 0.43970(13) Uani 0.0240(6) 4 1 d . . .
C2 C 0.51570(17) 0.15901(15) 0.52176(13) Uani 0.0217(6) 4 1 d . . .
C8 C 0.76507(16) 0.03464(15) 0.66919(13) Uani 0.0228(6) 4 1 d . . .
C9 C 0.79379(17) 0.10142(16) 0.74003(14) Uani 0.0245(6) 4 1 d . . .
C14 C 0.06697(18) 0.19400(16) 0.57521(14) Uani 0.0267(6) 4 1 d . . .
C20 C 0.08058(18) 0.48360(17) 0.37809(13) Uani 0.0262(6) 4 1 d . . .
C5 C 0.70609(17) 0.02747(16) 0.50817(14) Uani 0.0245(6) 4 1 d . . .
C12 C 0.89012(18) -0.09651(16) 0.74918(15) Uani 0.0278(6) 4 1 d . . .
C11 C 0.91000(17) -0.02622(17) 0.81734(14) Uani 0.0265(6) 4 1 d . . .
C10 C 0.86382(18) 0.07371(17) 0.81423(14) Uani 0.0262(6) 4 1 d . . .
C1 C 0.41116(17) 0.22649(15) 0.52982(13) Uani 0.0228(6) 4 1 d . . .
C17 C -0.01162(17) 0.28401(17) 0.41466(14) Uani 0.0273(6) 4 1 d . . .
C13 C 0.81655(17) -0.06593(16) 0.67655(15) Uani 0.0255(6) 4 1 d . . .
C4 C 0.63511(17) 0.05407(16) 0.43399(14) Uani 0.0254(6) 4 1 d . . .
C15 C -0.0209(2) 0.14400(17) 0.51927(17) Uani 0.0337(7) 4 1 d . . .
C21 C 0.1252(2) 0.58579(18) 0.36579(15) Uani 0.0323(7) 4 1 d . . .
C22 C 0.2039(2) 0.62824(17) 0.42794(16) Uani 0.0325(7) 4 1 d . . .
C16 C -0.05837(19) 0.18720(19) 0.43999(16) Uani 0.0338(7) 4 1 d . . .
C18 C -0.04899(19) 0.3380(2) 0.33498(15) Uani 0.0328(7) 4 1 d . . .
C19 C -0.00572(19) 0.4334(2) 0.31786(14) Uani 0.0329(7) 4 1 d . . .
C27 C 0.3318(2) 0.61664(18) 0.57125(16) Uani 0.0340(7) 4 1 d . . .
C26 C 0.1099(2) 0.14959(18) 0.66262(17) Uani 0.0384(8) 4 1 d . . .
H1c7 H 0.5732 0.157007 0.652178 Uiso 0.0249 4 1 d . . .
H1c5 H 0.771015 -0.018843 0.503014 Uiso 0.0294 4 1 d . . .
H1c12 H 0.926192 -0.164766 0.751887 Uiso 0.0334 4 1 d . . .
H1c10 H 0.879874 0.122139 0.86196 Uiso 0.0315 4 1 d . . .
H1c13 H 0.80007 -0.115198 0.629483 Uiso 0.0306 4 1 d . . .
H1c4 H 0.651119 0.026599 0.378129 Uiso 0.0304 4 1 d . . .
H1c15 H -0.054521 0.079234 0.537047 Uiso 0.0405 4 1 d . . .
H1c21 H 0.099991 0.624945 0.313798 Uiso 0.0387 4 1 d . . .
H1c22 H 0.231577 0.698731 0.420808 Uiso 0.039 4 1 d . . .
H1c16 H -0.116557 0.151753 0.401414 Uiso 0.0405 4 1 d . . .
H1c18 H -0.105703 0.305707 0.29315 Uiso 0.0394 4 1 d . . .
H1c19 H -0.033059 0.46853 0.264318 Uiso 0.0395 4 1 d . . .
H1c27 H 0.308715 0.68735 0.583444 Uiso 0.0408 4 1 d . . .
H2c27 H 0.334476 0.575351 0.623821 Uiso 0.0408 4 1 d . . .
H3c27 H 0.407713 0.617484 0.550313 Uiso 0.0408 4 1 d . . .
H1c26 H 0.066013 0.087452 0.673424 Uiso 0.0461 4 1 d . . .
H2c26 H 0.191136 0.131894 0.663368 Uiso 0.0461 4 1 d . . .
H3c26 H 0.100134 0.200876 0.70728 Uiso 0.0461 4 1 d . . .
H1o3 H 0.421(3) 0.182(3) 0.380(2) Uiso 0.049(9) 4 1 d . . .

loop_
_atom_site_aniso_label
_atom_site_aniso_type_symbol
_atom_site_aniso_U_11
_atom_site_aniso_U_22
_atom_site_aniso_U_33
_atom_site_aniso_U_12
_atom_site_aniso_U_13
_atom_site_aniso_U_23
Zn1 Zn 0.02382(16) 0.01929(15) 0.01550(17) -0.00011(9) -0.00295(11) 0.00090(9)
Cl1 Cl 0.0404(3) 0.0396(3) 0.0186(3) 0.0100(2) -0.0025(2) -0.0042(2)
F1 F 0.0433(7) 0.0208(6) 0.0375(8) 0.0077(5) -0.0082(6) -0.0044(5)
F2 F 0.0352(7) 0.0337(7) 0.0326(7) 0.0064(5) -0.0053(5) 0.0059(5)
O1 O 0.0267(7) 0.0229(7) 0.0228(8) 0.0038(5) 0.0001(6) -0.0007(6)
O3 O 0.0341(9) 0.0343(9) 0.0207(8) 0.0000(7) -0.0012(6) 0.0013(6)
O2 O 0.0317(8) 0.0334(8) 0.0269(8) 0.0067(6) -0.0015(6) 0.0082(6)
N2 N 0.0229(8) 0.0199(8) 0.0194(9) 0.0011(6) 0.0020(6) 0.0022(6)
N1 N 0.0232(8) 0.0211(8) 0.0196(9) -0.0012(6) -0.0012(6) 0.0008(6)
C25 C 0.0211(9) 0.0241(10) 0.0173(10) 0.0019(8) 0.0001(7) -0.0011(8)
C7 C 0.0234(9) 0.0179(9) 0.0210(11) -0.0035(7) 0.0026(8) -0.0010(7)
C23 C 0.0278(10) 0.0204(10) 0.0299(12) 0.0019(8) 0.0079(8) 0.0043(8)
C24 C 0.0232(9) 0.0240(10) 0.0159(10) 0.0050(8) 0.0026(7) 0.0019(7)
C6 C 0.0233(9) 0.0176(9) 0.0263(11) -0.0040(7) 0.0012(8) -0.0001(8)
C3 C 0.0267(10) 0.0221(10) 0.0225(11) -0.0085(8) -0.0010(8) 0.0036(8)
C2 C 0.0234(10) 0.0172(9) 0.0241(11) -0.0051(7) 0.0010(8) 0.0022(7)
C8 C 0.0198(9) 0.0218(9) 0.0267(11) -0.0018(8) 0.0023(8) 0.0000(8)
C9 C 0.0248(10) 0.0171(9) 0.0315(12) 0.0007(8) 0.0024(8) -0.0008(8)
C14 C 0.0260(10) 0.0212(10) 0.0331(12) -0.0012(8) 0.0035(9) 0.0018(8)
C20 C 0.0283(10) 0.0329(11) 0.0181(11) 0.0108(9) 0.0050(8) 0.0063(8)
C5 C 0.0220(9) 0.0239(10) 0.0276(11) -0.0042(8) 0.0026(8) -0.0018(8)
C12 C 0.0251(10) 0.0202(10) 0.0380(13) 0.0026(8) 0.0026(9) 0.0019(9)
C11 C 0.0229(10) 0.0278(11) 0.0287(12) 0.0005(8) 0.0014(8) 0.0046(8)
C10 C 0.0279(10) 0.0243(10) 0.0261(12) -0.0011(8) 0.0005(8) -0.0018(8)
C1 C 0.0269(10) 0.0181(9) 0.0228(11) -0.0064(8) 0.0002(8) 0.0037(8)
C17 C 0.0245(10) 0.0342(11) 0.0225(11) 0.0027(8) -0.0019(8) -0.0082(9)
C13 C 0.0246(10) 0.0200(10) 0.0320(12) -0.0013(8) 0.0028(8) -0.0031(9)
C4 C 0.0278(10) 0.0263(10) 0.0225(11) -0.0060(8) 0.0054(8) -0.0043(8)
C15 C 0.0321(12) 0.0256(11) 0.0432(15) -0.0064(9) 0.0024(10) -0.0034(9)
C21 C 0.0389(12) 0.0346(12) 0.0248(12) 0.0147(10) 0.0100(9) 0.0135(9)
C22 C 0.0399(12) 0.0216(11) 0.0380(14) 0.0064(9) 0.0144(10) 0.0100(9)
C16 C 0.0270(11) 0.0350(12) 0.0382(14) -0.0065(9) -0.0018(9) -0.0142(10)
C18 C 0.0260(10) 0.0489(14) 0.0219(12) 0.0052(10) -0.0056(9) -0.0072(10)
C19 C 0.0332(11) 0.0497(14) 0.0151(11) 0.0174(10) -0.0016(9) 0.0022(9)
C27 C 0.0356(12) 0.0241(10) 0.0427(14) -0.0064(9) 0.0055(10) 0.0008(10)
C26 C 0.0410(13) 0.0318(12) 0.0418(15) -0.0062(10) 0.0014(11) 0.0149(10)

loop_
_atom_type_symbol
_atom_type_scat_dispersion_real
_atom_type_scat_dispersion_imag
_atom_type_scat_source
C 0.0181 0.0091 'International Tables Vol C tables 4.2.6.8 and 6.1.1.1'
H 0.0000 0.0000 'International Tables Vol C tables 4.2.6.8 and 6.1.1.1'
Cl 0.3639 0.7018 'International Tables Vol C tables 4.2.6.8 and 6.1.1.1'
F 0.0727 0.0534 'International Tables Vol C tables 4.2.6.8 and 6.1.1.1'
N 0.0311 0.0180 'International Tables Vol C tables 4.2.6.8 and 6.1.1.1'
O 0.0492 0.0322 'International Tables Vol C tables 4.2.6.8 and 6.1.1.1'
Zn -1.5491 0.6778 'International Tables Vol C tables 4.2.6.8 and 6.1.1.1'

loop_
_exptl_crystal_face_index_h
_exptl_crystal_face_index_k
_exptl_crystal_face_index_l
_exptl_crystal_face_perp_dist
? ? ? ?

loop_
_geom_angle_atom_site_label_1
_geom_angle_atom_site_label_2
_geom_angle_atom_site_label_3
_geom_angle_site_symmetry_1
_geom_angle_site_symmetry_2
_geom_angle_site_symmetry_3
_geom_angle
_geom_angle_publ_flag
Cl1 Zn1 O1 . . . 105.02(4) ?
Cl1 Zn1 N2 . . . 115.10(5) ?
Cl1 Zn1 N1 . . . 119.77(5) ?
O1 Zn1 N2 . . . 128.20(6) ?
O1 Zn1 N1 . . . 106.05(6) ?
N2 Zn1 N1 . . . 81.60(6) ?
Zn1 O1 C1 . . . 115.16(12) ?
C3 O3 H1o3 . . . 104(2) ?
Zn1 N2 C23 . . . 131.33(13) ?
Zn1 N2 C24 . . . 109.59(12) ?
C23 N2 C24 . . . 118.99(16) ?
Zn1 N1 C25 . . . 110.90(12) ?
Zn1 N1 C14 . . . 128.13(13) ?
C25 N1 C14 . . . 120.27(16) ?
N1 C25 C24 . . . 117.57(16) ?
N1 C25 C17 . . . 122.43(18) ?
C24 C25 C17 . . . 119.96(18) ?
C6 C7 C2 . . . 122.07(19) ?
C6 C7 H1c7 . . . 118.96 ?
C2 C7 H1c7 . . . 118.96 ?
N2 C23 C22 . . . 120.70(18) ?
N2 C23 C27 . . . 118.86(18) ?
C22 C23 C27 . . . 120.44(19) ?
N2 C24 C25 . . . 117.65(17) ?
N2 C24 C20 . . . 123.03(18) ?
C25 C24 C20 . . . 119.27(17) ?
C7 C6 C8 . . . 122.66(18) ?
C7 C6 C5 . . . 117.20(18) ?
C8 C6 C5 . . . 120.11(17) ?
O3 C3 C2 . . . 122.68(18) ?
O3 C3 C4 . . . 117.77(19) ?
C2 C3 C4 . . . 119.55(18) ?
C7 C2 C3 . . . 118.98(18) ?
C7 C2 C1 . . . 120.61(18) ?
C3 C2 C1 . . . 120.40(17) ?
C6 C8 C9 . . . 123.15(17) ?
C6 C8 C13 . . . 121.70(18) ?
C9 C8 C13 . . . 115.15(18) ?
F1 C9 C8 . . . 119.34(17) ?
F1 C9 C10 . . . 116.26(18) ?
C8 C9 C10 . . . 124.40(19) ?
N1 C14 C15 . . . 120.29(19) ?
N1 C14 C26 . . . 117.74(18) ?
C15 C14 C26 . . . 121.97(19) ?
C24 C20 C21 . . . 116.78(18) ?
C24 C20 C19 . . . 119.29(19) ?
C21 C20 C19 . . . 123.92(19) ?
C6 C5 C4 . . . 122.02(19) ?
C6 C5 H1c5 . . . 118.99 ?
C4 C5 H1c5 . . . 118.99 ?
C11 C12 C13 . . . 118.10(19) ?
C11 C12 H1c12 . . . 120.95 ?
C13 C12 H1c12 . . . 120.95 ?
F2 C11 C12 . . . 119.49(18) ?
F2 C11 C10 . . . 117.96(18) ?
C12 C11 C10 . . . 122.54(19) ?
C9 C10 C11 . . . 117.26(19) ?
C9 C10 H1c10 . . . 121.37 ?
C11 C10 H1c10 . . . 121.37 ?
O1 C1 O2 . . . 122.20(18) ?
O1 C1 C2 . . . 118.75(17) ?
O2 C1 C2 . . . 119.05(18) ?
C25 C17 C16 . . . 116.60(19) ?
C25 C17 C18 . . . 119.2(2) ?
C16 C17 C18 . . . 124.23(19) ?
C8 C13 C12 . . . 122.48(19) ?
C8 C13 H1c13 . . . 118.76 ?
C12 C13 H1c13 . . . 118.76 ?
C3 C4 C5 . . . 120.2(2) ?
C3 C4 H1c4 . . . 119.92 ?
C5 C4 H1c4 . . . 119.92 ?
C14 C15 C16 . . . 120.3(2) ?
C14 C15 H1c15 . . . 119.83 ?
C16 C15 H1c15 . . . 119.83 ?
C20 C21 C22 . . . 119.7(2) ?
C20 C21 H1c21 . . . 120.16 ?
C22 C21 H1c21 . . . 120.16 ?
C23 C22 C21 . . . 120.6(2) ?
C23 C22 H1c22 . . . 119.68 ?
C21 C22 H1c22 . . . 119.68 ?
C17 C16 C15 . . . 120.0(2) ?
C17 C16 H1c16 . . . 119.99 ?
C15 C16 H1c16 . . . 119.99 ?
C17 C18 C19 . . . 120.9(2) ?
C17 C18 H1c18 . . . 119.57 ?
C19 C18 H1c18 . . . 119.57 ?
C20 C19 C18 . . . 121.3(2) ?
C20 C19 H1c19 . . . 119.35 ?
C18 C19 H1c19 . . . 119.35 ?
C23 C27 H1c27 . . . 109.47 ?
C23 C27 H2c27 . . . 109.47 ?
C23 C27 H3c27 . . . 109.47 ?
H1c27 C27 H2c27 . . . 109.47 ?
H1c27 C27 H3c27 . . . 109.47 ?
H2c27 C27 H3c27 . . . 109.47 ?
C14 C26 H1c26 . . . 109.47 ?
C14 C26 H2c26 . . . 109.47 ?
C14 C26 H3c26 . . . 109.47 ?
H1c26 C26 H2c26 . . . 109.47 ?
H1c26 C26 H3c26 . . . 109.47 ?
H2c26 C26 H3c26 . . . 109.47 ?

loop_
_geom_bond_atom_site_label_1
_geom_bond_atom_site_label_2
_geom_bond_site_symmetry_1
_geom_bond_site_symmetry_2
_geom_bond_distance
_geom_bond_publ_flag
Zn1 Cl1 . . 2.1934(6) ?
Zn1 O1 . . 1.9619(14) ?
Zn1 N2 . . 2.0819(16) ?
Zn1 N1 . . 2.0507(15) ?
F1 C9 . . 1.358(2) ?
F2 C11 . . 1.354(2) ?
O1 C1 . . 1.274(2) ?
O3 C3 . . 1.356(2) ?
O3 H1o3 . . 0.82(3) ?
O2 C1 . . 1.258(2) ?
N2 C23 . . 1.333(3) ?
N2 C24 . . 1.370(2) ?
N1 C25 . . 1.357(2) ?
N1 C14 . . 1.331(3) ?
C25 C24 . . 1.437(3) ?
C25 C17 . . 1.408(3) ?
C7 C6 . . 1.395(3) ?
C7 C2 . . 1.399(3) ?
C7 H1c7 . . 0.96 ?
C23 C22 . . 1.415(3) ?
C23 C27 . . 1.494(3) ?
C24 C20 . . 1.401(3) ?
C6 C8 . . 1.481(3) ?
C6 C5 . . 1.401(3) ?
C3 C2 . . 1.402(3) ?
C3 C4 . . 1.396(3) ?
C2 C1 . . 1.492(3) ?
C8 C9 . . 1.392(3) ?
C8 C13 . . 1.407(3) ?
C9 C10 . . 1.373(3) ?
C14 C15 . . 1.410(3) ?
C14 C26 . . 1.493(3) ?
C20 C21 . . 1.415(3) ?
C20 C19 . . 1.436(3) ?
C5 C4 . . 1.375(3) ?
C5 H1c5 . . 0.96 ?
C12 C11 . . 1.377(3) ?
C12 C13 . . 1.386(3) ?
C12 H1c12 . . 0.96 ?
C11 C10 . . 1.375(3) ?
C10 H1c10 . . 0.96 ?
C17 C16 . . 1.412(3) ?
C17 C18 . . 1.430(3) ?
C13 H1c13 . . 0.96 ?
C4 H1c4 . . 0.96 ?
C15 C16 . . 1.364(3) ?
C15 H1c15 . . 0.96 ?
C21 C22 . . 1.359(3) ?
C21 H1c21 . . 0.96 ?
C22 H1c22 . . 0.96 ?
C16 H1c16 . . 0.96 ?
C18 C19 . . 1.345(3) ?
C18 H1c18 . . 0.96 ?
C19 H1c19 . . 0.96 ?
C27 H1c27 . . 0.96 ?
C27 H2c27 . . 0.96 ?
C27 H3c27 . . 0.96 ?
C26 H1c26 . . 0.96 ?
C26 H2c26 . . 0.96 ?
C26 H3c26 . . 0.96 ?

loop_
_geom_hbond_atom_site_label_D
_geom_hbond_atom_site_label_H
_geom_hbond_atom_site_label_A
_geom_hbond_site_symmetry_D
_geom_hbond_site_symmetry_H
_geom_hbond_site_symmetry_A
_geom_hbond_distance_DH
_geom_hbond_distance_HA
_geom_hbond_distance_DA
_geom_hbond_angle_DHA
_geom_hbond_publ_flag
C7 H1c7 F1 . . . 0.96 2.39 2.862(2) 109.51 ?
C10 H1c10 O2 . . 4_555 0.96 2.26 3.174(3) 159.17 ?
O3 H1o3 O2 . . . 0.82(3) 1.81(3) 2.565(2) 153(3) ?
O3 H1o3 C1 . . . 0.82(3) 2.37(3) 2.893(3) 122(2) ?

loop_
_geom_torsion_atom_site_label_1
_geom_torsion_atom_site_label_2
_geom_torsion_atom_site_label_3
_geom_torsion_atom_site_label_4
_geom_torsion_site_symmetry_1
_geom_torsion_site_symmetry_2
_geom_torsion_site_symmetry_3
_geom_torsion_site_symmetry_4
_geom_torsion
_geom_torsion_publ_flag
? ? ? ? ? ? ? ? ? ?

loop_
_restr_angle_atom_site_label_1
_restr_angle_site_symmetry_1
_restr_angle_atom_site_label_2
_restr_angle_site_symmetry_2
_restr_angle_atom_site_label_3
_restr_angle_site_symmetry_3
_restr_angle_target
_restr_angle_target_weight_param
? ? ? ? ? ? ? ?

loop_
_restr_distance_atom_site_label_1
_restr_distance_site_symmetry_1
_restr_distance_atom_site_label_2
_restr_distance_site_symmetry_2
_restr_distance_target
_restr_distance_target_weight_param
? ? ? ? ? ?

loop_
_restr_equal_angle_atom_site_label_1
_restr_equal_angle_site_symmetry_1
_restr_equal_angle_atom_site_label_2
_restr_equal_angle_site_symmetry_2
_restr_equal_angle_atom_site_label_3
_restr_equal_angle_site_symmetry_3
_restr_equal_angle_class_class_id
_restr_equal_angle_class_target_weight_param
? ? ? ? ? ? ? ?

loop_
_restr_equal_distance_atom_site_label_1
_restr_equal_distance_site_symmetry_1
_restr_equal_distance_atom_site_label_2
_restr_equal_distance_site_symmetry_2
_restr_equal_distance_class_class_id
_restr_equal_distance_class_target_weight_param
? ? ? ? ? ?

loop_
_restr_equal_torsion_atom_site_label_1
_restr_equal_torsion_site_symmetry_1
_restr_equal_torsion_atom_site_label_2
_restr_equal_torsion_site_symmetry_2
_restr_equal_torsion_atom_site_label_3
_restr_equal_torsion_site_symmetry_3
_restr_equal_torsion_atom_site_label_4
_restr_equal_torsion_site_symmetry_4
_restr_equal_torsion_class_class_id
_restr_equal_torsion_class_target_weight_param
? ? ? ? ? ? ? ? ? ?

loop_
_restr_torsion_atom_site_label_1
_restr_torsion_site_symmetry_1
_restr_torsion_atom_site_label_2
_restr_torsion_site_symmetry_2
_restr_torsion_atom_site_label_3
_restr_torsion_site_symmetry_3
_restr_torsion_atom_site_label_4
_restr_torsion_site_symmetry_4
_restr_torsion_angle_target
_restr_torsion_weight_param
? ? ? ? ? ? ? ? ? ?

loop_
_twin_individual_id
_twin_individual_mass_fraction_refined
_twin_individual_twin_matrix_11
_twin_individual_twin_matrix_12
_twin_individual_twin_matrix_13
_twin_individual_twin_matrix_21
_twin_individual_twin_matrix_22
_twin_individual_twin_matrix_23
_twin_individual_twin_matrix_31
_twin_individual_twin_matrix_32
_twin_individual_twin_matrix_33
? ? ? ? ? ? ? ? ? ? ?

loop_
_jana_atom_site_adp_c_label
_jana_atom_site_adp_c_type_symbol
_jana_atom_site_adp_c_111
_jana_atom_site_adp_c_112
_jana_atom_site_adp_c_113
_jana_atom_site_adp_c_122
_jana_atom_site_adp_c_123
_jana_atom_site_adp_c_133
_jana_atom_site_adp_c_222
_jana_atom_site_adp_c_223
_jana_atom_site_adp_c_233
_jana_atom_site_adp_c_333
? ? ? ? ? ? ? ? ? ? ? ?

loop_
_jana_atom_site_adp_d_label
_jana_atom_site_adp_d_type_symbol
_jana_atom_site_adp_d_1111
_jana_atom_site_adp_d_1112
_jana_atom_site_adp_d_1113
_jana_atom_site_adp_d_1122
_jana_atom_site_adp_d_1123
_jana_atom_site_adp_d_1133
_jana_atom_site_adp_d_1222
_jana_atom_site_adp_d_1223
_jana_atom_site_adp_d_1233
_jana_atom_site_adp_d_1333
_jana_atom_site_adp_d_2222
_jana_atom_site_adp_d_2223
_jana_atom_site_adp_d_2233
_jana_atom_site_adp_d_2333
_jana_atom_site_adp_d_3333
? ? ? ? ? ? ? ? ? ? ? ? ? ? ? ? ?

loop_
_jana_atom_site_adp_e_label
_jana_atom_site_adp_e_type_symbol
_jana_atom_site_adp_e_11111
_jana_atom_site_adp_e_11112
_jana_atom_site_adp_e_11113
_jana_atom_site_adp_e_11122
_jana_atom_site_adp_e_11123
_jana_atom_site_adp_e_11133
_jana_atom_site_adp_e_11222
_jana_atom_site_adp_e_11223
_jana_atom_site_adp_e_11233
_jana_atom_site_adp_e_11333
_jana_atom_site_adp_e_12222
_jana_atom_site_adp_e_12223
_jana_atom_site_adp_e_12233
_jana_atom_site_adp_e_12333
_jana_atom_site_adp_e_13333
_jana_atom_site_adp_e_22222
_jana_atom_site_adp_e_22223
_jana_atom_site_adp_e_22233
_jana_atom_site_adp_e_22333
_jana_atom_site_adp_e_23333
_jana_atom_site_adp_e_33333
? ? ? ? ? ? ? ? ? ? ? ? ? ? ? ? ? ? ? ? ? ? ?

loop_
_jana_atom_site_adp_f_label
_jana_atom_site_adp_f_type_symbol
_jana_atom_site_adp_f_111111
_jana_atom_site_adp_f_111112
_jana_atom_site_adp_f_111113
_jana_atom_site_adp_f_111122
_jana_atom_site_adp_f_111123
_jana_atom_site_adp_f_111133
_jana_atom_site_adp_f_111222
_jana_atom_site_adp_f_111223
_jana_atom_site_adp_f_111233
_jana_atom_site_adp_f_111333
_jana_atom_site_adp_f_112222
_jana_atom_site_adp_f_112223
_jana_atom_site_adp_f_112233
_jana_atom_site_adp_f_112333
_jana_atom_site_adp_f_113333
_jana_atom_site_adp_f_122222
_jana_atom_site_adp_f_122223
_jana_atom_site_adp_f_122233
_jana_atom_site_adp_f_122333
_jana_atom_site_adp_f_123333
_jana_atom_site_adp_f_133333
_jana_atom_site_adp_f_222222
_jana_atom_site_adp_f_222223
_jana_atom_site_adp_f_222233
_jana_atom_site_adp_f_222333
_jana_atom_site_adp_f_223333
_jana_atom_site_adp_f_233333
_jana_atom_site_adp_f_333333
? ? ? ? ? ? ? ? ? ? ? ? ? ? ? ? ? ? ? ? ? ? ? ? ? ? ? ? ? ?
